data_1514681
loop_
_publ_author_name
'Brindle, Cheyenne S.'
'Yeung, Charles S.'
'Jacobsen, Eric N.'

_publ_section_title
;
 Chiral \b-Iodoamines by Urea-Catalyzed Iodocyclization of
 Trichloroacetimidates.
;
_journal_issue 5
_journal_name_full 'Chemical sciences journal'
_journal_page_first 2100
_journal_paper_doi 10.1039/C3SC50410G
_journal_volume 4
_journal_year 2013
_chemical_absolute_configuration ad
_chemical_formula_sum 'C13 H11 Cl3 N2 O'
_chemical_formula_weight 317.59
_chemical_name_systematic
;
?
;
_space_group_IT_number 19
_symmetry_cell_setting orthorhombic
_symmetry_space_group_name_Hall 'P 2ac 2ab'
_symmetry_space_group_name_H-M 'P 21 21 21'
_atom_sites_solution_hydrogens geom
_atom_sites_solution_primary direct
_atom_sites_solution_secondary difmap
_audit_creation_method SHELXL-97
_cell_angle_alpha 90.00
_cell_angle_beta 90.00
_cell_angle_gamma 90.00
_cell_formula_units_Z 8
_cell_length_a 11.2235(16)
_cell_length_b 11.7597(17)
_cell_length_c 20.531(3)
_cell_measurement_reflns_used 9976
_cell_measurement_temperature 100(2)
_cell_measurement_theta_max 27.2
_cell_measurement_theta_min 2.63
_cell_volume 2709.8(7)
_computing_cell_refinement 'SAINT 7.46A (Bruker-AXS, 2009)'
_computing_data_collection 'APEX2 v2009.3.0 (Bruker-AXS, 2009)'
_computing_data_reduction 'SAINT 7.46A (Bruker-AXS, 2009)'
_computing_molecular_graphics 'Bruker SHELXTL (Sheldrick, 2008)'
_computing_publication_material 'Bruker SHELXTL (Sheldrick, 2008)'
_computing_structure_refinement 'SHELXL-97 (Sheldrick, 2008)'
_computing_structure_solution 'SHELXS-97 (Sheldrick, 2008)'
_diffrn_ambient_temperature 100(2)
_diffrn_measured_fraction_theta_full 1.000
_diffrn_measured_fraction_theta_max 1.000
_diffrn_measurement_device_type
;
Bruker D8 goniometer with CCD area detector
;
_diffrn_measurement_method 'omega and phi scans'
_diffrn_radiation_monochromator graphite
_diffrn_radiation_source 'fine-focus sealed tube'
_diffrn_radiation_type MoK\a
_diffrn_radiation_wavelength 0.71073
_diffrn_reflns_av_R_equivalents 0.0572
_diffrn_reflns_av_sigmaI/netI 0.0425
_diffrn_reflns_limit_h_max 14
_diffrn_reflns_limit_h_min -14
_diffrn_reflns_limit_k_max 15
_diffrn_reflns_limit_k_min -15
_diffrn_reflns_limit_l_max 26
_diffrn_reflns_limit_l_min -26
_diffrn_reflns_number 32256
_diffrn_reflns_theta_full 27.11
_diffrn_reflns_theta_max 27.11
_diffrn_reflns_theta_min 1.98
_exptl_absorpt_coefficient_mu 0.668
_exptl_absorpt_correction_T_max 0.9485
_exptl_absorpt_correction_T_min 0.8892
_exptl_absorpt_correction_type multi-scan
_exptl_absorpt_process_details SADABS
_exptl_crystal_colour colorless
_exptl_crystal_density_diffrn 1.557
_exptl_crystal_density_method 'not measured'
_exptl_crystal_description plate
_exptl_crystal_F_000 1296
_exptl_crystal_size_max 0.18
_exptl_crystal_size_mid 0.10
_exptl_crystal_size_min 0.08
_refine_diff_density_max 0.277
_refine_diff_density_min -0.229
_refine_diff_density_rms 0.053
_refine_ls_abs_structure_details 'Flack H D (1983), Acta Cryst. A39, 876-881'
_refine_ls_abs_structure_Flack -0.03(4)
_refine_ls_extinction_method none
_refine_ls_goodness_of_fit_ref 1.039
_refine_ls_hydrogen_treatment constr
_refine_ls_matrix_type full
_refine_ls_number_parameters 343
_refine_ls_number_reflns 5996
_refine_ls_number_restraints 0
_refine_ls_restrained_S_all 1.039
_refine_ls_R_factor_all 0.0386
_refine_ls_R_factor_gt 0.0298
_refine_ls_shift/su_max 0.001
_refine_ls_shift/su_mean 0.000
_refine_ls_structure_factor_coef Fsqd
_refine_ls_weighting_details 'calc w=1/[\s^2^(Fo^2^)+(0.0264P)^2^+0.1914P] where P=(Fo^2^+2Fc^2^)/3'
_refine_ls_weighting_scheme calc
_refine_ls_wR_factor_gt 0.0578
_refine_ls_wR_factor_ref 0.0608
_reflns_number_gt 5337
_reflns_number_total 5996
_reflns_threshold_expression >2sigma(I)
_cod_data_source_file c3sc50410g.txt
_cod_data_source_block 7a
_cod_depositor_comments
;
The following automatic conversions were performed:

'_symmetry_cell_setting' value 'Orthorhombic' changed to
'orthorhombic' according to
/usr/data/users/saulius/automatic-downloads/retrospective/RSC/lib/dictionaries/cif_core.dic
dictionary named 'cif_core.dic' version 2.4.2 from 2011-04-26.

Automatic conversion script
Id: cif_fix_values 2281 2013-09-26 08:29:07Z andrius 
;
_cod_original_sg_symbol_Hall P2ac2ab
_cod_original_sg_symbol_H-M P212121
_cod_database_code 1514681

loop_
_symmetry_equiv_pos_as_xyz
'x, y, z'
'-x+1/2, -y, z+1/2'
'x+1/2, -y+1/2, -z'
'-x, y+1/2, -z+1/2'

loop_
_atom_site_label
_atom_site_type_symbol
_atom_site_fract_x
_atom_site_fract_y
_atom_site_fract_z
_atom_site_U_iso_or_equiv
_atom_site_adp_type
_atom_site_occupancy
_atom_site_symmetry_multiplicity
_atom_site_calc_flag
_atom_site_refinement_flags
C21 C 0.24034(19) 0.2199(2) 0.29345(11) 0.0170(5) Uani 1 1 d .
H21 H 0.2332 0.1436 0.3081 0.020 Uiso 1 1 calc R
C22 C 0.2379(2) 0.2430(2) 0.22715(11) 0.0212(5) Uani 1 1 d .
H22 H 0.2286 0.1825 0.1969 0.025 Uiso 1 1 calc R
C23 C 0.2489(2) 0.3540(2) 0.20483(12) 0.0207(5) Uani 1 1 d .
H23 H 0.2483 0.3697 0.1594 0.025 Uiso 1 1 calc R
C24 C 0.26086(19) 0.4414(2) 0.24939(12) 0.0199(5) Uani 1 1 d .
H24 H 0.2673 0.5177 0.2345 0.024 Uiso 1 1 calc R
C25 C 0.2635(2) 0.41877(19) 0.31577(12) 0.0171(5) Uani 1 1 d .
H25 H 0.2725 0.4795 0.3459 0.020 Uiso 1 1 calc R
C26 C 0.25309(19) 0.30724(19) 0.33862(11) 0.0141(5) Uani 1 1 d .
C27 C 0.26581(18) 0.27920(18) 0.40966(11) 0.0124(4) Uani 1 1 d .
C28 C 0.2047(2) 0.17176(19) 0.43307(11) 0.0158(5) Uani 1 1 d .
H28A H 0.1245 0.1669 0.4132 0.019 Uiso 1 1 calc R
H28B H 0.2511 0.1048 0.4185 0.019 Uiso 1 1 calc R
C29 C 0.1929(2) 0.16888(18) 0.50631(11) 0.0160(5) Uani 1 1 d .
H29A H 0.1455 0.1018 0.5196 0.019 Uiso 1 1 calc R
H29B H 0.2727 0.1630 0.5266 0.019 Uiso 1 1 calc R
C30 C 0.20173(17) 0.37069(17) 0.51614(11) 0.0108(4) Uani 1 1 d .
C31 C 0.37573(19) 0.31643(19) 0.44468(11) 0.0149(5) Uani 1 1 d .
H31A H 0.4044 0.2685 0.4811 0.018 Uiso 1 1 calc R
H31B H 0.4394 0.3531 0.4187 0.018 Uiso 1 1 calc R
C32 C 0.10785(18) 0.46903(18) 0.51834(11) 0.0124(4) Uani 1 1 d .
C33 C 0.28982(19) 0.38583(19) 0.57073(11) 0.0143(5) Uani 1 1 d .
N3 N 0.26360(15) 0.38011(15) 0.45422(9) 0.0117(4) Uani 1 1 d .
N4 N 0.35932(17) 0.39076(18) 0.61135(10) 0.0219(5) Uani 1 1 d .
O2 O 0.13441(12) 0.27215(12) 0.52783(7) 0.0128(3) Uani 1 1 d .
Cl4 Cl 0.01050(4) 0.45406(4) 0.45152(3) 0.01442(12) Uani 1 1 d .
Cl5 Cl 0.18103(5) 0.60256(5) 0.51294(3) 0.01567(12) Uani 1 1 d .
Cl6 Cl 0.02678(5) 0.46534(5) 0.59218(3) 0.01714(12) Uani 1 1 d .
C1 C 0.72350(19) 0.63521(17) 0.53284(11) 0.0139(5) Uani 1 1 d .
H1 H 0.7954 0.6430 0.5568 0.017 Uiso 1 1 calc R
C2 C 0.7275(2) 0.62070(18) 0.46562(11) 0.0165(5) Uani 1 1 d .
H2 H 0.8022 0.6195 0.4439 0.020 Uiso 1 1 calc R
C3 C 0.6231(2) 0.6080(2) 0.43002(11) 0.0179(5) Uani 1 1 d .
H3 H 0.6264 0.5978 0.3841 0.021 Uiso 1 1 calc R
C4 C 0.5143(2) 0.6102(2) 0.46165(11) 0.0182(5) Uani 1 1 d .
H4 H 0.4427 0.6013 0.4375 0.022 Uiso 1 1 calc R
C5 C 0.50967(19) 0.62538(18) 0.52900(11) 0.0172(5) Uani 1 1 d .
H5 H 0.4347 0.6270 0.5505 0.021 Uiso 1 1 calc R
C6 C 0.6142(2) 0.63827(18) 0.56511(11) 0.0127(5) Uani 1 1 d .
C7 C 0.60142(18) 0.65957(19) 0.63714(11) 0.0122(5) Uani 1 1 d .
C8 C 0.5632(2) 0.77986(19) 0.65436(11) 0.0169(5) Uani 1 1 d .
H8A H 0.6108 0.8349 0.6288 0.020 Uiso 1 1 calc R
H8B H 0.4783 0.7904 0.6427 0.020 Uiso 1 1 calc R
C9 C 0.5800(2) 0.8033(2) 0.72647(11) 0.0183(5) Uani 1 1 d .
H9A H 0.5615 0.8838 0.7362 0.022 Uiso 1 1 calc R
H9B H 0.5259 0.7546 0.7524 0.022 Uiso 1 1 calc R
C10 C 0.73224(18) 0.66401(18) 0.73758(11) 0.0132(4) Uani 1 1 d .
C11 C 0.56520(19) 0.56376(19) 0.67939(11) 0.0149(5) Uani 1 1 d .
H11A H 0.5471 0.4901 0.6582 0.018 Uiso 1 1 calc R
H11B H 0.5160 0.5813 0.7181 0.018 Uiso 1 1 calc R
C12 C 0.87208(19) 0.66147(18) 0.73935(11) 0.0132(4) Uani 1 1 d .
C13 C 0.6897(2) 0.5994(2) 0.79668(11) 0.0168(5) Uani 1 1 d .
N1 N 0.69217(15) 0.60301(16) 0.67951(9) 0.0123(4) Uani 1 1 d .
N2 N 0.65387(18) 0.5501(2) 0.84016(10) 0.0275(5) Uani 1 1 d .
O1 O 0.70284(12) 0.77876(12) 0.74293(8) 0.0167(3) Uani 1 1 d .
Cl1 Cl 0.92255(5) 0.73295(5) 0.81014(3) 0.02225(13) Uani 1 1 d .
Cl2 Cl 0.92808(5) 0.73124(5) 0.66954(3) 0.01861(13) Uani 1 1 d .
Cl3 Cl 0.92221(5) 0.51894(5) 0.74149(3) 0.01694(12) Uani 1 1 d .

loop_
_atom_site_aniso_label
_atom_site_aniso_U_11
_atom_site_aniso_U_22
_atom_site_aniso_U_33
_atom_site_aniso_U_23
_atom_site_aniso_U_13
_atom_site_aniso_U_12
C21 0.0149(11) 0.0156(12) 0.0206(13) -0.0015(10) 0.0032(10) -0.0001(10)
C22 0.0174(11) 0.0274(14) 0.0187(13) -0.0070(11) 0.0030(10) 0.0008(10)
C23 0.0176(12) 0.0306(14) 0.0140(13) 0.0024(11) 0.0009(10) 0.0025(11)
C24 0.0184(11) 0.0218(12) 0.0196(14) 0.0035(11) 0.0039(10) 0.0007(9)
C25 0.0184(11) 0.0157(12) 0.0171(13) -0.0024(10) 0.0011(10) 0.0008(9)
C26 0.0093(10) 0.0143(11) 0.0188(13) -0.0015(10) 0.0037(9) 0.0000(9)
C27 0.0108(10) 0.0114(11) 0.0150(12) -0.0022(10) 0.0022(9) 0.0015(9)
C28 0.0171(11) 0.0100(11) 0.0202(13) 0.0000(10) 0.0015(9) 0.0000(9)
C29 0.0161(11) 0.0095(11) 0.0223(14) 0.0021(10) 0.0023(10) 0.0016(9)
C30 0.0116(10) 0.0086(10) 0.0122(11) 0.0014(9) -0.0008(9) -0.0004(8)
C31 0.0112(10) 0.0183(12) 0.0153(12) 0.0012(10) 0.0039(9) 0.0023(9)
C32 0.0145(10) 0.0126(11) 0.0102(11) -0.0006(9) 0.0010(8) -0.0008(8)
C33 0.0163(11) 0.0103(11) 0.0163(12) 0.0019(10) 0.0030(9) -0.0011(9)
N3 0.0105(8) 0.0131(9) 0.0114(9) -0.0022(8) 0.0004(7) -0.0004(7)
N4 0.0209(10) 0.0225(12) 0.0223(12) 0.0013(10) -0.0051(9) -0.0024(9)
O2 0.0130(7) 0.0085(7) 0.0170(9) 0.0005(7) 0.0034(6) -0.0015(6)
Cl4 0.0128(2) 0.0164(3) 0.0141(3) 0.0005(2) -0.0032(2) 0.0004(2)
Cl5 0.0193(3) 0.0100(3) 0.0177(3) 0.0000(2) -0.0019(2) -0.0015(2)
Cl6 0.0192(3) 0.0190(3) 0.0133(3) 0.0000(2) 0.0048(2) 0.0034(2)
C1 0.0158(11) 0.0106(11) 0.0153(13) 0.0012(9) -0.0019(9) 0.0019(9)
C2 0.0220(11) 0.0107(11) 0.0170(13) 0.0003(10) 0.0032(10) 0.0019(9)
C3 0.0294(12) 0.0132(12) 0.0110(12) 0.0011(10) -0.0031(10) 0.0027(10)
C4 0.0216(12) 0.0177(12) 0.0155(12) 0.0024(10) -0.0062(10) -0.0022(10)
C5 0.0152(11) 0.0168(12) 0.0195(13) 0.0036(10) -0.0004(10) -0.0009(9)
C6 0.0202(11) 0.0069(11) 0.0108(12) 0.0022(9) -0.0020(9) -0.0008(9)
C7 0.0116(11) 0.0143(11) 0.0107(12) 0.0003(9) -0.0022(8) -0.0011(9)
C8 0.0165(11) 0.0168(12) 0.0173(12) 0.0008(10) -0.0007(9) 0.0033(10)
C9 0.0164(11) 0.0190(12) 0.0195(13) -0.0017(10) -0.0006(10) 0.0065(10)
C10 0.0133(10) 0.0166(11) 0.0096(11) -0.0023(10) -0.0018(9) 0.0024(9)
C11 0.0120(10) 0.0187(12) 0.0139(12) 0.0016(9) -0.0020(9) -0.0025(9)
C12 0.0145(10) 0.0152(11) 0.0100(11) -0.0024(10) -0.0018(9) 0.0009(9)
C13 0.0128(10) 0.0239(13) 0.0139(12) -0.0024(11) -0.0016(9) 0.0029(10)
N1 0.0124(9) 0.0129(9) 0.0115(10) 0.0007(8) -0.0025(7) -0.0007(8)
N2 0.0239(11) 0.0410(14) 0.0177(12) 0.0066(11) 0.0041(9) 0.0022(10)
O1 0.0154(7) 0.0133(8) 0.0214(9) -0.0036(7) -0.0036(7) 0.0032(6)
Cl1 0.0205(3) 0.0279(3) 0.0184(3) -0.0080(3) -0.0068(2) 0.0002(3)
Cl2 0.0176(3) 0.0202(3) 0.0180(3) 0.0033(2) 0.0020(2) -0.0047(2)
Cl3 0.0163(2) 0.0177(3) 0.0169(3) 0.0012(2) 0.0006(2) 0.0035(2)

loop_
_atom_type_symbol
_atom_type_description
_atom_type_scat_dispersion_real
_atom_type_scat_dispersion_imag
_atom_type_scat_source
C C 0.0033 0.0016 'International Tables Vol C Tables 4.2.6.8 and 6.1.1.4'
H H 0.0000 0.0000 'International Tables Vol C Tables 4.2.6.8 and 6.1.1.4'
Cl Cl 0.1484 0.1585 'International Tables Vol C Tables 4.2.6.8 and 6.1.1.4'
N N 0.0061 0.0033 'International Tables Vol C Tables 4.2.6.8 and 6.1.1.4'
O O 0.0106 0.0060 'International Tables Vol C Tables 4.2.6.8 and 6.1.1.4'

loop_
_geom_angle_atom_site_label_1
_geom_angle_atom_site_label_2
_geom_angle_atom_site_label_3
_geom_angle
C22 C21 C26 120.8(2)
C22 C21 H21 119.6
C26 C21 H21 119.6
C21 C22 C23 120.4(2)
C21 C22 H22 119.8
C23 C22 H22 119.8
C24 C23 C22 119.3(2)
C24 C23 H23 120.4
C22 C23 H23 120.4
C23 C24 C25 120.6(2)
C23 C24 H24 119.7
C25 C24 H24 119.7
C24 C25 C26 120.5(2)
C24 C25 H25 119.8
C26 C25 H25 119.8
C21 C26 C25 118.5(2)
C21 C26 C27 119.7(2)
C25 C26 C27 121.6(2)
C31 C27 N3 59.18(13)
C31 C27 C26 118.78(19)
N3 C27 C26 114.67(18)
C31 C27 C28 117.75(19)
N3 C27 C28 117.32(18)
C26 C27 C28 116.60(19)
C29 C28 C27 111.98(19)
C29 C28 H28A 109.2
C27 C28 H28A 109.2
C29 C28 H28B 109.2
C27 C28 H28B 109.2
H28A C28 H28B 107.9
O2 C29 C28 108.94(18)
O2 C29 H29A 109.9
C28 C29 H29A 109.9
O2 C29 H29B 109.9
C28 C29 H29B 109.9
H29A C29 H29B 108.3
O2 C30 N3 118.01(17)
O2 C30 C33 108.90(17)
N3 C30 C33 109.19(16)
O2 C30 C32 104.04(16)
N3 C30 C32 106.90(16)
C33 C30 C32 109.47(17)
N3 C31 C27 60.58(14)
N3 C31 H31A 117.7
C27 C31 H31A 117.7
N3 C31 H31B 117.7
C27 C31 H31B 117.7
H31A C31 H31B 114.8
C30 C32 Cl4 108.73(15)
C30 C32 Cl6 110.67(15)
Cl4 C32 Cl6 110.23(11)
C30 C32 Cl5 109.89(14)
Cl4 C32 Cl5 109.05(12)
Cl6 C32 Cl5 108.25(12)
N4 C33 C30 175.8(2)
C30 N3 C31 118.98(17)
C30 N3 C27 118.80(17)
C31 N3 C27 60.24(13)
C30 O2 C29 113.33(15)
C2 C1 C6 120.2(2)
C2 C1 H1 119.9
C6 C1 H1 119.9
C3 C2 C1 120.5(2)
C3 C2 H2 119.7
C1 C2 H2 119.7
C4 C3 C2 119.7(2)
C4 C3 H3 120.1
C2 C3 H3 120.1
C3 C4 C5 120.0(2)
C3 C4 H4 120.0
C5 C4 H4 120.0
C4 C5 C6 120.6(2)
C4 C5 H5 119.7
C6 C5 H5 119.7
C1 C6 C5 119.0(2)
C1 C6 C7 123.63(19)
C5 C6 C7 117.37(19)
C11 C7 N1 60.48(13)
C11 C7 C6 118.36(19)
N1 C7 C6 115.61(18)
C11 C7 C8 119.67(19)
N1 C7 C8 118.10(18)
C6 C7 C8 114.19(18)
C9 C8 C7 111.14(19)
C9 C8 H8A 109.4
C7 C8 H8A 109.4
C9 C8 H8B 109.4
C7 C8 H8B 109.4
H8A C8 H8B 108.0
O1 C9 C8 108.07(17)
O1 C9 H9A 110.1
C8 C9 H9A 110.1
O1 C9 H9B 110.1
C8 C9 H9B 110.1
H9A C9 H9B 108.4
O1 C10 N1 117.81(18)
O1 C10 C13 110.44(18)
N1 C10 C13 108.14(17)
O1 C10 C12 104.67(17)
N1 C10 C12 108.47(17)
C13 C10 C12 106.73(18)
C7 C11 N1 60.31(13)
C7 C11 H11A 117.7
N1 C11 H11A 117.7
C7 C11 H11B 117.7
N1 C11 H11B 117.7
H11A C11 H11B 114.9
C10 C12 Cl2 109.14(15)
C10 C12 Cl3 109.67(15)
Cl2 C12 Cl3 110.31(12)
C10 C12 Cl1 109.24(15)
Cl2 C12 Cl1 109.35(12)
Cl3 C12 Cl1 109.11(12)
N2 C13 C10 177.6(2)
C10 N1 C7 117.74(17)
C10 N1 C11 116.43(17)
C7 N1 C11 59.21(13)
C10 O1 C9 113.56(16)

loop_
_geom_bond_atom_site_label_1
_geom_bond_atom_site_label_2
_geom_bond_distance
C21 C22 1.388(3)
C21 C26 1.391(3)
C21 H21 0.9500
C22 C23 1.390(3)
C22 H22 0.9500
C23 C24 1.382(3)
C23 H23 0.9500
C24 C25 1.389(3)
C24 H24 0.9500
C25 C26 1.398(3)
C25 H25 0.9500
C26 C27 1.502(3)
C27 C31 1.493(3)
C27 N3 1.499(3)
C27 C28 1.516(3)
C28 C29 1.510(3)
C28 H28A 0.9900
C28 H28B 0.9900
C29 O2 1.449(2)
C29 H29A 0.9900
C29 H29B 0.9900
C30 O2 1.404(2)
C30 N3 1.453(3)
C30 C33 1.505(3)
C30 C32 1.565(3)
C31 N3 1.478(3)
C31 H31A 0.9900
C31 H31B 0.9900
C32 Cl4 1.763(2)
C32 Cl6 1.768(2)
C32 Cl5 1.776(2)
C33 N4 1.144(3)
C1 C2 1.391(3)
C1 C6 1.395(3)
C1 H1 0.9500
C2 C3 1.389(3)
C2 H2 0.9500
C3 C4 1.383(3)
C3 H3 0.9500
C4 C5 1.395(3)
C4 H4 0.9500
C5 C6 1.396(3)
C5 H5 0.9500
C6 C7 1.507(3)
C7 C11 1.479(3)
C7 N1 1.496(3)
C7 C8 1.520(3)
C8 C9 1.518(3)
C8 H8A 0.9900
C8 H8B 0.9900
C9 O1 1.448(3)
C9 H9A 0.9900
C9 H9B 0.9900
C10 O1 1.393(3)
C10 N1 1.462(3)
C10 C13 1.509(3)
C10 C12 1.570(3)
C11 N1 1.498(3)
C11 H11A 0.9900
C11 H11B 0.9900
C12 Cl2 1.767(2)
C12 Cl3 1.769(2)
C12 Cl1 1.772(2)
C13 N2 1.138(3)

loop_
_geom_torsion_atom_site_label_1
_geom_torsion_atom_site_label_2
_geom_torsion_atom_site_label_3
_geom_torsion_atom_site_label_4
_geom_torsion
C26 C21 C22 C23 0.4(3)
C21 C22 C23 C24 -0.8(3)
C22 C23 C24 C25 0.9(3)
C23 C24 C25 C26 -0.6(3)
C22 C21 C26 C25 -0.1(3)
C22 C21 C26 C27 -174.9(2)
C24 C25 C26 C21 0.2(3)
C24 C25 C26 C27 174.9(2)
C21 C26 C27 C31 120.3(2)
C25 C26 C27 C31 -54.4(3)
C21 C26 C27 N3 -172.73(18)
C25 C26 C27 N3 12.6(3)
C21 C26 C27 C28 -30.1(3)
C25 C26 C27 C28 155.3(2)
C31 C27 C28 C29 45.6(3)
N3 C27 C28 C29 -22.1(3)
C26 C27 C28 C29 -163.72(18)
C27 C28 C29 O2 53.8(2)
C26 C27 C31 N3 103.1(2)
C28 C27 C31 N3 -106.9(2)
O2 C30 C32 Cl4 -66.87(18)
N3 C30 C32 Cl4 58.71(18)
C33 C30 C32 Cl4 176.86(14)
O2 C30 C32 Cl6 54.34(19)
N3 C30 C32 Cl6 179.92(13)
C33 C30 C32 Cl6 -61.93(19)
O2 C30 C32 Cl5 173.85(14)
N3 C30 C32 Cl5 -60.58(19)
C33 C30 C32 Cl5 57.6(2)
O2 C30 N3 C31 -77.7(2)
C33 C30 N3 C31 47.3(2)
C32 C30 N3 C31 165.65(17)
O2 C30 N3 C27 -7.8(3)
C33 C30 N3 C27 117.25(19)
C32 C30 N3 C27 -124.41(18)
C27 C31 N3 C30 108.5(2)
C31 C27 N3 C30 -108.8(2)
C26 C27 N3 C30 141.12(18)
C28 C27 N3 C30 -1.2(3)
C26 C27 N3 C31 -110.1(2)
C28 C27 N3 C31 107.6(2)
N3 C30 O2 C29 41.7(2)
C33 C30 O2 C29 -83.4(2)
C32 C30 O2 C29 159.91(17)
C28 C29 O2 C30 -65.2(2)
C6 C1 C2 C3 -0.7(3)
C1 C2 C3 C4 0.2(3)
C2 C3 C4 C5 0.2(4)
C3 C4 C5 C6 -0.1(3)
C2 C1 C6 C5 0.7(3)
C2 C1 C6 C7 -176.8(2)
C4 C5 C6 C1 -0.3(3)
C4 C5 C6 C7 177.3(2)
C1 C6 C7 C11 -108.9(2)
C5 C6 C7 C11 73.6(3)
C1 C6 C7 N1 -40.2(3)
C5 C6 C7 N1 142.4(2)
C1 C6 C7 C8 101.8(2)
C5 C6 C7 C8 -75.6(2)
C11 C7 C8 C9 44.5(3)
N1 C7 C8 C9 -25.7(3)
C6 C7 C8 C9 -166.71(18)
C7 C8 C9 O1 54.8(2)
C6 C7 C11 N1 105.0(2)
C8 C7 C11 N1 -107.5(2)
O1 C10 C12 Cl2 -65.12(19)
N1 C10 C12 Cl2 61.5(2)
C13 C10 C12 Cl2 177.77(15)
O1 C10 C12 Cl3 173.94(14)
N1 C10 C12 Cl3 -59.5(2)
C13 C10 C12 Cl3 56.8(2)
O1 C10 C12 Cl1 54.4(2)
N1 C10 C12 Cl1 -179.03(14)
C13 C10 C12 Cl1 -62.7(2)
O1 C10 N1 C7 -12.8(3)
C13 C10 N1 C7 113.2(2)
C12 C10 N1 C7 -131.40(19)
O1 C10 N1 C11 -80.2(2)
C13 C10 N1 C11 45.8(2)
C12 C10 N1 C11 161.21(18)
C11 C7 N1 C10 -105.8(2)
C6 C7 N1 C10 144.71(19)
C8 C7 N1 C10 4.2(3)
C6 C7 N1 C11 -109.5(2)
C8 C7 N1 C11 110.0(2)
C7 C11 N1 C10 108.0(2)
N1 C10 O1 C9 45.1(2)
C13 C10 O1 C9 -79.8(2)
C12 C10 O1 C9 165.71(17)
C8 C9 O1 C10 -66.5(2)
